data_2230956
loop_
_publ_author_name
'Muthukumaran, J.'
'Nishandhini, M.'
'Chitra, S.'
'Manisankar, P.'
'Bhattacharya, Suman'
'Muthusubramanian, S.'
'Krishna, R.'
'Jeyakanthan, J.'

_publ_section_title
;
 3-(4-Methylphenyl)-1-phenyl-3-(4,5,6,7-tetrahydro-1,2,3-benzoselenadiazol-4-yl)propan-1-one
;
_journal_issue 7
_journal_name_full 'Acta Crystallographica Section E'
_journal_page_first o1660
_journal_page_last o1661
_journal_paper_doi 10.1107/S160053681102174X
_journal_volume 67
_journal_year 2011
_chemical_formula_iupac 'C22 H22 N2 O Se'
_chemical_formula_moiety 'C22 H22 N2 O Se'
_chemical_formula_sum 'C22 H22 N2 O Se'
_chemical_formula_weight 409.38
_chemical_name_systematic
;
3-(4-Methylphenyl)-1-phenyl-3-(4,5,6,7-tetrahydro-1,2,3-benzoselenadiazol-
4-yl)propan-1-one
;
_space_group_IT_number 2
_symmetry_cell_setting triclinic
_symmetry_space_group_name_Hall '-P 1'
_symmetry_space_group_name_H-M 'P -1'
_atom_sites_solution_hydrogens geom
_atom_sites_solution_primary direct
_atom_sites_solution_secondary difmap
_audit_creation_method SHELXL-97
_cell_angle_alpha 98.707(9)
_cell_angle_beta 96.387(9)
_cell_angle_gamma 94.792(9)
_cell_formula_units_Z 2
_cell_length_a 8.1485(9)
_cell_length_b 9.7929(9)
_cell_length_c 12.1234(13)
_cell_measurement_reflns_used 4672
_cell_measurement_temperature 293(2)
_cell_measurement_theta_max 29.1783
_cell_measurement_theta_min 2.8647
_cell_volume 945.36(17)
_computing_cell_refinement 'CrysAlis RED (Oxford  Diffraction, 2009)'
_computing_data_collection 'CrysAlis CCD (Oxford  Diffraction, 2009)'
_computing_data_reduction 'CrysAlis RED (Oxford  Diffraction, 2009)'
_computing_molecular_graphics '<i>ORTEP-3 for Windows</i> (Farrugia, 1997) and PLATON (Spek, 2009)'
_computing_publication_material '<i>PLATON</i> (Spek, 2009)'
_computing_structure_refinement '<i>SHELXL97</i> (Sheldrick, 2008)'
_computing_structure_solution '<i>SHELXS97</i> (Sheldrick, 2008)'
_diffrn_ambient_temperature 293(2)
_diffrn_detector_area_resol_mean 15.9821
_diffrn_measured_fraction_theta_full 0.999
_diffrn_measured_fraction_theta_max 0.999
_diffrn_measurement_device_type 'Oxford Diffraction Xcalibur Eos'
_diffrn_measurement_method '\w scans'
_diffrn_radiation_monochromator graphite
_diffrn_radiation_source 'fine-focus sealed tube'
_diffrn_radiation_type MoK\a
_diffrn_radiation_wavelength 0.71073
_diffrn_reflns_av_R_equivalents 0.0554
_diffrn_reflns_av_sigmaI/netI 0.0640
_diffrn_reflns_limit_h_max 9
_diffrn_reflns_limit_h_min -9
_diffrn_reflns_limit_k_max 11
_diffrn_reflns_limit_k_min -11
_diffrn_reflns_limit_l_max 14
_diffrn_reflns_limit_l_min -14
_diffrn_reflns_number 8343
_diffrn_reflns_theta_full 25.00
_diffrn_reflns_theta_max 25.00
_diffrn_reflns_theta_min 2.87
_exptl_absorpt_coefficient_mu 1.999
_exptl_absorpt_correction_T_max 1.00000
_exptl_absorpt_correction_T_min 0.58534
_exptl_absorpt_correction_type multi-scan
_exptl_absorpt_process_details '(<i>CrysAlis Pro</i>; Oxford Diffraction, 2009)'
_exptl_crystal_colour Blue
_exptl_crystal_density_diffrn 1.438
_exptl_crystal_density_method 'not measured'
_exptl_crystal_description Block
_exptl_crystal_F_000 420
_exptl_crystal_size_max 0.5
_exptl_crystal_size_mid 0.40
_exptl_crystal_size_min 0.25
_refine_diff_density_max 0.395
_refine_diff_density_min -0.658
_refine_ls_extinction_method none
_refine_ls_goodness_of_fit_ref 0.998
_refine_ls_hydrogen_treatment constr
_refine_ls_matrix_type full
_refine_ls_number_parameters 236
_refine_ls_number_reflns 3339
_refine_ls_number_restraints 0
_refine_ls_restrained_S_all 0.998
_refine_ls_R_factor_all 0.0580
_refine_ls_R_factor_gt 0.0369
_refine_ls_shift/su_max 0.034
_refine_ls_shift/su_mean 0.001
_refine_ls_structure_factor_coef Fsqd
_refine_ls_weighting_details 'calc w=1/[\s^2^(Fo^2^)+(0.0500P)^2^+0.0000P] where P=(Fo^2^+2Fc^2^)/3'
_refine_ls_weighting_scheme calc
_refine_ls_wR_factor_gt 0.0879
_refine_ls_wR_factor_ref 0.0997
_reflns_number_gt 2615
_reflns_number_total 3339
_reflns_threshold_expression >2sigma(I)
_cod_data_source_file zl2374.cif
_cod_data_source_block I
_cod_database_code 2230956
_cod_database_fobs_code 2230956

loop_
_symmetry_equiv_pos_as_xyz
'x, y, z'
'-x, -y, -z'

loop_
_atom_site_type_symbol
_atom_site_label
_atom_site_fract_x
_atom_site_fract_y
_atom_site_fract_z
_atom_site_U_iso_or_equiv
_atom_site_adp_type
_atom_site_calc_flag
_atom_site_refinement_flags
_atom_site_occupancy
_atom_site_symmetry_multiplicity
_atom_site_disorder_assembly
_atom_site_disorder_group
Se Se1 -0.19156(4) 0.31704(3) -0.12511(3) 0.05512(16) Uani d . 1 1 . .
O O1 0.3386(3) 0.0336(3) 0.32048(18) 0.0610(6) Uani d . 1 1 . .
N N1 -0.0624(3) 0.1746(2) 0.0229(2) 0.0448(6) Uani d . 1 1 . .
N N2 -0.2056(3) 0.1974(3) -0.0175(2) 0.0550(7) Uani d . 1 1 . .
C C1 0.0719(3) 0.2396(3) -0.0161(2) 0.0343(6) Uani d . 1 1 . .
C C2 0.0346(3) 0.3218(3) -0.0942(2) 0.0368(6) Uani d . 1 1 . .
C C3 0.1612(4) 0.3990(3) -0.1498(2) 0.0459(7) Uani d . 1 1 . .
H H3A 0.1697 0.4973 -0.1199 0.055 Uiso calc R 1 1 . .
H H3B 0.1258 0.3873 -0.2300 0.055 Uiso calc R 1 1 . .
C C4 0.3299(3) 0.3453(3) -0.1294(2) 0.0423(7) Uani d . 1 1 . .
H H4A 0.3314 0.2586 -0.1798 0.051 Uiso calc R 1 1 . .
H H4B 0.4150 0.4117 -0.1461 0.051 Uiso calc R 1 1 . .
C C5 0.3690(3) 0.3219(3) -0.0084(2) 0.0388(6) Uani d . 1 1 . .
H H5A 0.3656 0.4083 0.0420 0.047 Uiso calc R 1 1 . .
H H5B 0.4804 0.2942 0.0028 0.047 Uiso calc R 1 1 . .
C C6 0.2456(3) 0.2097(3) 0.0210(2) 0.0326(6) Uani d . 1 1 . .
H H6 0.2626 0.1227 -0.0261 0.039 Uiso calc R 1 1 . .
C C7 0.2761(3) 0.1843(3) 0.1445(2) 0.0327(6) Uani d . 1 1 . .
H H7 0.1838 0.1185 0.1549 0.039 Uiso calc R 1 1 . .
C C8 0.2757(3) 0.3124(3) 0.2321(2) 0.0336(6) Uani d . 1 1 . .
C C9 0.1304(4) 0.3465(3) 0.2740(2) 0.0442(7) Uani d . 1 1 . .
H H9 0.0321 0.2901 0.2473 0.053 Uiso calc R 1 1 . .
C C10 0.1276(4) 0.4621(3) 0.3547(2) 0.0503(8) Uani d . 1 1 . .
H H10 0.0278 0.4816 0.3810 0.060 Uiso calc R 1 1 . .
C C11 0.2703(4) 0.5492(3) 0.3970(2) 0.0501(8) Uani d . 1 1 . .
C C12 0.4156(4) 0.5161(3) 0.3552(2) 0.0508(8) Uani d . 1 1 . .
H H12 0.5137 0.5727 0.3820 0.061 Uiso calc R 1 1 . .
C C13 0.4181(3) 0.4012(3) 0.2750(2) 0.0415(7) Uani d . 1 1 . .
H H13 0.5180 0.3823 0.2486 0.050 Uiso calc R 1 1 . .
C C14 0.2685(5) 0.6764(4) 0.4855(3) 0.0784(12) Uani d . 1 1 . .
H H14A 0.2668 0.7577 0.4500 0.118 Uiso calc R 1 1 . .
H H14B 0.3660 0.6855 0.5393 0.118 Uiso calc R 1 1 . .
H H14C 0.1714 0.6665 0.5229 0.118 Uiso calc R 1 1 . .
C C15 0.4339(3) 0.1113(3) 0.1603(2) 0.0381(6) Uani d . 1 1 . .
H H15A 0.4323 0.0374 0.0970 0.046 Uiso calc R 1 1 . .
H H15B 0.5293 0.1774 0.1599 0.046 Uiso calc R 1 1 . .
C C16 0.4547(3) 0.0505(3) 0.2673(2) 0.0362(6) Uani d . 1 1 . .
C C17 0.6188(3) 0.0024(2) 0.3039(2) 0.0328(6) Uani d . 1 1 . .
C C18 0.7605(3) 0.0330(3) 0.2545(2) 0.0419(7) Uani d . 1 1 . .
H H18 0.7562 0.0860 0.1969 0.050 Uiso calc R 1 1 . .
C C19 0.9086(4) -0.0160(3) 0.2917(3) 0.0579(8) Uani d . 1 1 . .
H H19 1.0040 0.0053 0.2594 0.069 Uiso calc R 1 1 . .
C C20 0.9149(4) -0.0951(3) 0.3752(3) 0.0603(9) Uani d . 1 1 . .
H H20 1.0144 -0.1281 0.3990 0.072 Uiso calc R 1 1 . .
C C21 0.7756(4) -0.1266(3) 0.4247(3) 0.0575(9) Uani d . 1 1 . .
H H21 0.7810 -0.1804 0.4817 0.069 Uiso calc R 1 1 . .
C C22 0.6269(4) -0.0777(3) 0.3890(2) 0.0459(7) Uani d . 1 1 . .
H H22 0.5325 -0.0987 0.4223 0.055 Uiso calc R 1 1 . .

loop_
_atom_site_aniso_label
_atom_site_aniso_U_11
_atom_site_aniso_U_22
_atom_site_aniso_U_33
_atom_site_aniso_U_12
_atom_site_aniso_U_13
_atom_site_aniso_U_23
Se1 0.0423(2) 0.0661(3) 0.0560(2) 0.01699(17) -0.00317(16) 0.00744(17)
O1 0.0453(13) 0.0959(17) 0.0575(14) 0.0249(12) 0.0249(11) 0.0392(13)
N1 0.0341(14) 0.0493(15) 0.0504(15) 0.0004(11) 0.0051(11) 0.0081(12)
N2 0.0353(15) 0.0650(17) 0.0626(17) 0.0015(13) 0.0057(12) 0.0061(13)
C1 0.0360(15) 0.0315(14) 0.0331(14) 0.0009(12) 0.0043(11) -0.0008(11)
C2 0.0379(16) 0.0372(15) 0.0332(14) 0.0080(12) 0.0015(12) -0.0011(11)
C3 0.0564(19) 0.0429(16) 0.0401(16) 0.0054(14) 0.0033(14) 0.0139(13)
C4 0.0456(18) 0.0457(16) 0.0360(15) -0.0015(13) 0.0094(13) 0.0085(13)
C5 0.0340(15) 0.0472(16) 0.0372(15) 0.0014(13) 0.0066(12) 0.0123(12)
C6 0.0319(14) 0.0349(14) 0.0311(14) 0.0036(11) 0.0060(11) 0.0036(11)
C7 0.0284(14) 0.0356(14) 0.0358(14) 0.0026(11) 0.0069(11) 0.0093(11)
C8 0.0378(16) 0.0369(15) 0.0291(13) 0.0077(12) 0.0063(11) 0.0109(11)
C9 0.0369(16) 0.0501(17) 0.0451(17) 0.0063(13) 0.0056(13) 0.0049(13)
C10 0.054(2) 0.0575(19) 0.0429(17) 0.0220(17) 0.0139(15) 0.0045(14)
C11 0.075(2) 0.0421(17) 0.0343(16) 0.0160(17) 0.0026(15) 0.0064(13)
C12 0.059(2) 0.0469(18) 0.0418(17) -0.0043(15) -0.0039(15) 0.0045(14)
C13 0.0398(17) 0.0460(16) 0.0385(15) 0.0034(13) 0.0058(12) 0.0057(13)
C14 0.110(3) 0.058(2) 0.063(2) 0.023(2) 0.005(2) -0.0098(18)
C15 0.0382(16) 0.0398(15) 0.0397(15) 0.0099(13) 0.0106(12) 0.0094(12)
C16 0.0387(16) 0.0383(15) 0.0329(14) 0.0055(12) 0.0092(12) 0.0054(11)
C17 0.0357(15) 0.0295(13) 0.0316(14) 0.0050(11) 0.0031(11) -0.0003(11)
C18 0.0355(16) 0.0407(16) 0.0492(17) 0.0031(13) 0.0058(13) 0.0070(13)
C19 0.0358(18) 0.063(2) 0.073(2) 0.0031(15) 0.0055(15) 0.0082(18)
C20 0.049(2) 0.066(2) 0.061(2) 0.0204(17) -0.0099(17) 0.0025(17)
C21 0.072(2) 0.063(2) 0.0398(17) 0.0220(18) -0.0018(16) 0.0138(15)
C22 0.0521(18) 0.0523(18) 0.0353(15) 0.0132(14) 0.0070(13) 0.0079(13)

loop_
_atom_type_symbol
_atom_type_description
_atom_type_scat_dispersion_real
_atom_type_scat_dispersion_imag
_atom_type_scat_source
C C 0.0033 0.0016 'International Tables Vol C Tables 4.2.6.8 and 6.1.1.4'
H H 0.0000 0.0000 'International Tables Vol C Tables 4.2.6.8 and 6.1.1.4'
N N 0.0061 0.0033 'International Tables Vol C Tables 4.2.6.8 and 6.1.1.4'
O O 0.0106 0.0060 'International Tables Vol C Tables 4.2.6.8 and 6.1.1.4'
Se Se -0.0929 2.2259 'International Tables Vol C Tables 4.2.6.8 and 6.1.1.4'

loop_
_geom_angle_atom_site_label_1
_geom_angle_atom_site_label_2
_geom_angle_atom_site_label_3
_geom_angle_site_symmetry_1
_geom_angle_site_symmetry_3
_geom_angle
_geom_angle_publ_flag
N1 N2 Se1 . . 110.78(19) ?
N1 C1 C6 . . 120.6(2) ?
N2 N1 C1 . . 117.2(2) ?
C1 C6 C5 . . 109.0(2) ?
C1 C6 C7 . . 114.5(2) ?
C1 C6 H6 . . 106.1 ?
C1 C2 C3 . . 124.5(2) ?
C1 C2 Se1 . . 109.5(2) ?
C2 Se1 N2 . . 86.70(11) ?
C2 C1 N1 . . 115.8(2) ?
C2 C1 C6 . . 123.5(2) ?
C2 C3 C4 . . 110.6(2) ?
C2 C3 H3A . . 109.5 ?
C2 C3 H3B . . 109.5 ?
C3 C4 H4A . . 109.3 ?
C3 C4 H4B . . 109.3 ?
C3 C2 Se1 . . 125.89(19) ?
H3A C3 H3B . . 108.1 ?
C4 C5 C6 . . 111.9(2) ?
C4 C5 H5A . . 109.2 ?
C4 C5 H5B . . 109.2 ?
H4A C4 H4B . . 107.9 ?
C4 C3 H3A . . 109.5 ?
C4 C3 H3B . . 109.5 ?
C5 C6 C7 . . 114.3(2) ?
C5 C6 H6 . . 106.1 ?
C5 C4 C3 . . 111.7(2) ?
C5 C4 H4A . . 109.3 ?
C5 C4 H4B . . 109.3 ?
H5A C5 H5B . . 107.9 ?
C6 C7 H7 . . 106.6 ?
C6 C5 H5A . . 109.2 ?
C6 C5 H5B . . 109.2 ?
C7 C6 H6 . . 106.1 ?
C7 C15 H15A . . 108.8 ?
C7 C15 H15B . . 108.8 ?
C8 C9 C10 . . 121.7(3) ?
C8 C9 H9 . . 119.1 ?
C8 C13 H13 . . 119.0 ?
C8 C7 C15 . . 113.0(2) ?
C8 C7 C6 . . 114.5(2) ?
C8 C7 H7 . . 106.6 ?
C9 C10 H10 . . 119.3 ?
C9 C8 C13 . . 116.4(3) ?
C9 C8 C7 . . 120.8(2) ?
C10 C9 H9 . . 119.1 ?
C10 C11 C14 . . 121.7(3) ?
C11 C14 H14A . . 109.5 ?
C11 C14 H14B . . 109.5 ?
C11 C10 C9 . . 121.4(3) ?
C11 C10 H10 . . 119.3 ?
C11 C12 H12 . . 119.3 ?
C11 C14 H14C . . 109.5 ?
C12 C11 C10 . . 117.2(3) ?
C12 C11 C14 . . 121.0(3) ?
C12 C13 C8 . . 122.0(3) ?
C12 C13 H13 . . 119.0 ?
C13 C8 C7 . . 122.8(2) ?
C13 C12 C11 . . 121.3(3) ?
C13 C12 H12 . . 119.3 ?
H14A C14 H14B . . 109.5 ?
H14A C14 H14C . . 109.5 ?
H14B C14 H14C . . 109.5 ?
C15 C7 C6 . . 109.07(19) ?
C15 C7 H7 . . 106.6 ?
H15A C15 H15B . . 107.7 ?
C16 C15 C7 . . 113.9(2) ?
C16 C15 H15A . . 108.8 ?
C16 C15 H15B . . 108.8 ?
O1 C16 C17 . . 120.1(2) ?
O1 C16 C15 . . 121.0(2) ?
C17 C18 H18 . . 120.2 ?
C17 C22 H22 . . 119.9 ?
C17 C16 C15 . . 118.8(2) ?
C18 C17 C16 . . 122.5(2) ?
C18 C19 H19 . . 119.8 ?
C19 C18 C17 . . 119.6(3) ?
C19 C18 H18 . . 120.2 ?
C19 C20 C21 . . 120.7(3) ?
C19 C20 H20 . . 119.6 ?
C20 C21 C22 . . 119.6(3) ?
C20 C21 H21 . . 120.2 ?
C20 C19 C18 . . 120.3(3) ?
C20 C19 H19 . . 119.8 ?
C21 C22 C17 . . 120.2(3) ?
C21 C22 H22 . . 119.9 ?
C21 C20 H20 . . 119.6 ?
C22 C17 C18 . . 119.5(2) ?
C22 C17 C16 . . 118.0(2) ?
C22 C21 H21 . . 120.2 ?

loop_
_geom_bond_atom_site_label_1
_geom_bond_atom_site_label_2
_geom_bond_site_symmetry_2
_geom_bond_distance
_geom_bond_publ_flag
N1 N2 . 1.266(3) ?
N1 C1 . 1.384(3) ?
Se1 C2 . 1.834(3) ?
Se1 N2 . 1.887(3) ?
C1 C2 . 1.358(4) ?
C3 C2 . 1.506(4) ?
C3 H3A . 0.9700 ?
C3 H3B . 0.9700 ?
C4 C5 . 1.521(3) ?
C4 C3 . 1.521(4) ?
C4 H4A . 0.9700 ?
C4 H4B . 0.9700 ?
C5 H5A . 0.9700 ?
C5 H5B . 0.9700 ?
C6 C1 . 1.502(3) ?
C6 C5 . 1.535(3) ?
C6 C7 . 1.552(3) ?
C6 H6 . 0.9800 ?
C7 C8 . 1.517(3) ?
C7 H7 . 0.9800 ?
C9 C8 . 1.386(4) ?
C9 C10 . 1.382(4) ?
C9 H9 . 0.9300 ?
C10 C11 . 1.382(4) ?
C10 H10 . 0.9300 ?
C11 C14 . 1.518(4) ?
C12 C11 . 1.383(4) ?
C12 H12 . 0.9300 ?
C13 C12 . 1.375(4) ?
C13 C8 . 1.391(4) ?
C13 H13 . 0.9300 ?
C14 H14A . 0.9600 ?
C14 H14B . 0.9600 ?
C14 H14C . 0.9600 ?
C15 C16 . 1.506(3) ?
C15 C7 . 1.531(3) ?
C15 H15A . 0.9700 ?
C15 H15B . 0.9700 ?
O1 C16 . 1.216(3) ?
C17 C22 . 1.386(3) ?
C17 C18 . 1.390(4) ?
C17 C16 . 1.498(3) ?
C18 C19 . 1.390(4) ?
C18 H18 . 0.9300 ?
C19 C20 . 1.364(4) ?
C19 H19 . 0.9300 ?
C20 H20 . 0.9300 ?
C21 C20 . 1.375(5) ?
C21 H21 . 0.9300 ?
C22 C21 . 1.389(4) ?
C22 H22 . 0.9300 ?

loop_
_geom_torsion_atom_site_label_1
_geom_torsion_atom_site_label_2
_geom_torsion_atom_site_label_3
_geom_torsion_atom_site_label_4
_geom_torsion_site_symmetry_1
_geom_torsion_site_symmetry_2
_geom_torsion_site_symmetry_3
_geom_torsion_site_symmetry_4
_geom_torsion
_geom_torsion_publ_flag
N1 C1 C2 C3 . . . . -178.4(2) ?
N1 C1 C2 Se1 . . . . -0.9(3) ?
N2 N1 C1 C2 . . . . 0.1(4) ?
N2 N1 C1 C6 . . . . -175.4(2) ?
N2 Se1 C2 C1 . . . . 1.03(19) ?
N2 Se1 C2 C3 . . . . 178.5(2) ?
C1 N1 N2 Se1 . . . . 0.7(3) ?
C1 C6 C5 C4 . . . . -48.7(3) ?
C1 C6 C7 C8 . . . . -70.1(3) ?
C1 C6 C7 C15 . . . . 162.1(2) ?
C2 Se1 N2 N1 . . . . -1.0(2) ?
C3 C4 C5 C6 . . . . 63.0(3) ?
C4 C3 C2 C1 . . . . 14.1(4) ?
C4 C3 C2 Se1 . . . . -162.95(19) ?
C5 C6 C1 C2 . . . . 20.0(3) ?
C5 C6 C1 N1 . . . . -164.9(2) ?
C5 C6 C7 C8 . . . . 56.6(3) ?
C5 C6 C7 C15 . . . . -71.1(3) ?
C5 C4 C3 C2 . . . . -42.7(3) ?
C6 C1 C2 C3 . . . . -3.1(4) ?
C6 C1 C2 Se1 . . . . 174.40(19) ?
C6 C7 C8 C9 . . . . 90.8(3) ?
C6 C7 C8 C13 . . . . -89.5(3) ?
C7 C6 C5 C4 . . . . -178.3(2) ?
C7 C6 C1 C2 . . . . 149.4(2) ?
C7 C6 C1 N1 . . . . -35.5(3) ?
C7 C15 C16 O1 . . . . 16.1(4) ?
C7 C15 C16 C17 . . . . -167.7(2) ?
C8 C13 C12 C11 . . . . -0.3(4) ?
C8 C9 C10 C11 . . . . 0.1(4) ?
C9 C10 C11 C12 . . . . 0.1(4) ?
C9 C10 C11 C14 . . . . 180.0(3) ?
C10 C9 C8 C13 . . . . -0.4(4) ?
C10 C9 C8 C7 . . . . 179.4(2) ?
C12 C13 C8 C9 . . . . 0.5(4) ?
C12 C13 C8 C7 . . . . -179.3(2) ?
C13 C12 C11 C10 . . . . 0.0(4) ?
C13 C12 C11 C14 . . . . -179.9(3) ?
C15 C7 C8 C9 . . . . -143.5(2) ?
C15 C7 C8 C13 . . . . 36.2(3) ?
C16 C17 C18 C19 . . . . -179.4(3) ?
C16 C17 C22 C21 . . . . 179.0(3) ?
C16 C15 C7 C8 . . . . 65.3(3) ?
C16 C15 C7 C6 . . . . -166.1(2) ?
C17 C22 C21 C20 . . . . 0.1(4) ?
C17 C18 C19 C20 . . . . 0.8(5) ?
C18 C19 C20 C21 . . . . -0.6(5) ?
C18 C17 C16 O1 . . . . -172.4(3) ?
C18 C17 C22 C21 . . . . 0.1(4) ?
C18 C17 C16 C15 . . . . 11.4(4) ?
C22 C17 C18 C19 . . . . -0.6(4) ?
C22 C17 C16 O1 . . . . 8.8(4) ?
C22 C17 C16 C15 . . . . -167.4(2) ?
C22 C21 C20 C19 . . . . 0.2(5) ?
